data_4102686
loop_
_publ_author_name
'Yandong Zhang'
'Samuel J. Danishefsky'

_publ_section_title
;
 Total Synthesis of (\+-)-Aplykurodinone-1: Traceless Stereochemical
 Guidance
;
_journal_name_full 'Journal of the American Chemical Society'
_journal_page_first 9928
_journal_page_last 9928
_journal_paper_doi 10.1021/ja105280j
_journal_volume 132
_journal_year 2010
_chemical_formula_sum 'C12 H16 O3'
_chemical_formula_weight 208.25
_chemical_name_systematic
; 
 ? 
;
_space_group_IT_number 14
_symmetry_cell_setting monoclinic
_symmetry_space_group_name_Hall '-P 2ybc'
_symmetry_space_group_name_H-M 'P 1 21/c 1'
_atom_sites_solution_hydrogens geom
_atom_sites_solution_primary direct
_atom_sites_solution_secondary difmap
_audit_creation_method SHELXL-97
_cell_angle_alpha 90.00
_cell_angle_beta 110.181(6)
_cell_angle_gamma 90.00
_cell_formula_units_Z 4
_cell_length_a 12.052(7)
_cell_length_b 10.973(5)
_cell_length_c 8.450(4)
_cell_measurement_reflns_used 3677
_cell_measurement_temperature 125(2)
_cell_measurement_theta_max 30.45
_cell_measurement_theta_min 2.59
_cell_volume 1048.9(9)
_computing_cell_refinement 'Bruker SAINT'
_computing_data_collection 'Bruker APEX2'
_computing_data_reduction 'Bruker SAINT'
_computing_molecular_graphics 'Bruker SHELXTL'
_computing_publication_material 'Bruker SHELXTL'
_computing_structure_refinement 'SHELXL-97 (Sheldrick, 2008)'
_computing_structure_solution 'SHELXS-97 (Sheldrick, 2008)'
_diffrn_ambient_temperature 125(2)
_diffrn_measured_fraction_theta_full 0.999
_diffrn_measured_fraction_theta_max 0.999
_diffrn_measurement_device_type 'Bruker APEX-II CCD'
_diffrn_measurement_method '\f and \w scans'
_diffrn_radiation_monochromator graphite
_diffrn_radiation_source 'fine-focus sealed tube'
_diffrn_radiation_type MoK\a
_diffrn_radiation_wavelength 0.71073
_diffrn_reflns_av_R_equivalents 0.1120
_diffrn_reflns_av_sigmaI/netI 0.0865
_diffrn_reflns_limit_h_max 16
_diffrn_reflns_limit_h_min -16
_diffrn_reflns_limit_k_max 14
_diffrn_reflns_limit_k_min -14
_diffrn_reflns_limit_l_max 11
_diffrn_reflns_limit_l_min -11
_diffrn_reflns_number 13730
_diffrn_reflns_theta_full 28.27
_diffrn_reflns_theta_max 28.27
_diffrn_reflns_theta_min 1.80
_exptl_absorpt_coefficient_mu 0.094
_exptl_absorpt_correction_T_max 0.9981
_exptl_absorpt_correction_T_min 0.9538
_exptl_absorpt_correction_type empirical
_exptl_absorpt_process_details SADABS
_exptl_crystal_colour COLORLESS
_exptl_crystal_density_diffrn 1.319
_exptl_crystal_density_method 'not measured'
_exptl_crystal_description PLATE
_exptl_crystal_F_000 448
_exptl_crystal_size_max 0.51
_exptl_crystal_size_mid 0.06
_exptl_crystal_size_min 0.02
_refine_diff_density_max 0.743
_refine_diff_density_min -0.288
_refine_diff_density_rms 0.078
_refine_ls_extinction_method none
_refine_ls_goodness_of_fit_ref 1.074
_refine_ls_hydrogen_treatment constr
_refine_ls_matrix_type full
_refine_ls_number_parameters 137
_refine_ls_number_reflns 2604
_refine_ls_number_restraints 0
_refine_ls_restrained_S_all 1.074
_refine_ls_R_factor_all 0.1436
_refine_ls_R_factor_gt 0.0698
_refine_ls_shift/su_max 0.000
_refine_ls_shift/su_mean 0.000
_refine_ls_structure_factor_coef Fsqd
_refine_ls_weighting_details 'calc w=1/[\s^2^(Fo^2^)+(0.0607P)^2^+1.9674P] where P=(Fo^2^+2Fc^2^)/3'
_refine_ls_weighting_scheme calc
_refine_ls_wR_factor_gt 0.1607
_refine_ls_wR_factor_ref 0.2051
_reflns_number_gt 1463
_reflns_number_total 2604
_reflns_threshold_expression >2sigma(I)
_cod_data_source_file ja105280j_si_001.cif
_cod_data_source_block ydws10
_cod_depositor_comments
;
The following automatic conversions were performed:

'_exptl_absorpt_correction_type' value 'EMPIRICAL' changed to
'empirical' according to the built-in table from CIF Core dictionary
named 'cif_core.dic' version 2.4.1 from
2010-06-29.

'_refine_ls_hydrogen_treatment' value 'CONSTR' changed
to 'constr' according to the built-in table from CIF Core dictionary
named 'cif_core.dic' version 2.4.1 from 2010-06-29.

Automatic conversion script
Id: cif_fix_values 1715 2011-07-08 13:25:40Z adriana 
;
_cod_database_code 4102686

loop_
_symmetry_equiv_pos_as_xyz
'x, y, z'
'-x, y+1/2, -z+1/2'
'-x, -y, -z'
'x, -y-1/2, z-1/2'

loop_
_atom_site_label
_atom_site_type_symbol
_atom_site_fract_x
_atom_site_fract_y
_atom_site_fract_z
_atom_site_U_iso_or_equiv
_atom_site_adp_type
_atom_site_occupancy
_atom_site_symmetry_multiplicity
_atom_site_calc_flag
_atom_site_refinement_flags
O1 O 0.5344(2) 0.1305(2) 0.1149(3) 0.0346(6) Uani 1 1 d .
O2 O 0.7180(2) 0.0770(2) 0.1413(3) 0.0298(6) Uani 1 1 d .
O3 O 0.9251(2) 0.2253(2) -0.1992(3) 0.0305(6) Uani 1 1 d .
C1 C 0.6082(3) 0.1144(3) 0.0492(5) 0.0264(8) Uani 1 1 d .
C2 C 0.7864(3) 0.0545(3) 0.0289(4) 0.0247(7) Uani 1 1 d .
H2A H 0.8698 0.0830 0.0836 0.030 Uiso 1 1 calc R
C3 C 0.7844(3) -0.0824(3) -0.0068(4) 0.0261(7) Uani 1 1 d .
H3A H 0.7022 -0.1130 -0.0403 0.031 Uiso 1 1 calc R
H3B H 0.8325 -0.1260 0.0967 0.031 Uiso 1 1 calc R
C4 C 0.8339(3) -0.1072(3) -0.1483(4) 0.0264(8) Uani 1 1 d .
H4A H 0.8360 -0.1963 -0.1655 0.032 Uiso 1 1 calc R
H4B H 0.9160 -0.0764 -0.1137 0.032 Uiso 1 1 calc R
C5 C 0.7595(3) -0.0464(3) -0.3163(4) 0.0210(7) Uani 1 1 d .
C6 C 0.6401(3) -0.1099(3) -0.3939(5) 0.0328(8) Uani 1 1 d .
H6A H 0.6527 -0.1946 -0.4207 0.049 Uiso 1 1 calc R
H6B H 0.5932 -0.0674 -0.4973 0.049 Uiso 1 1 calc R
H6C H 0.5979 -0.1086 -0.3134 0.049 Uiso 1 1 calc R
C7 C 0.8286(3) -0.0485(3) -0.4409(4) 0.0254(7) Uani 1 1 d .
H7A H 0.8719 -0.1264 -0.4315 0.031 Uiso 1 1 calc R
H7B H 0.7737 -0.0394 -0.5584 0.031 Uiso 1 1 calc R
C8 C 0.9156(3) 0.0589(3) -0.3921(4) 0.0244(7) Uani 1 1 d .
H8A H 0.9968 0.0299 -0.3304 0.029 Uiso 1 1 calc R
H8B H 0.9155 0.1038 -0.4938 0.029 Uiso 1 1 calc R
C9 C 0.8720(3) 0.1392(3) -0.2810(4) 0.0248(7) Uani 1 1 d .
C10 C 0.7511(3) 0.0918(3) -0.2837(4) 0.0224(7) Uani 1 1 d .
H10A H 0.6892 0.1273 -0.3849 0.027 Uiso 1 1 calc R
C11 C 0.7235(3) 0.1322(3) -0.1270(4) 0.0226(7) Uani 1 1 d .
H11A H 0.7520 0.2179 -0.1007 0.027 Uiso 1 1 calc R
C12 C 0.5954(3) 0.1282(3) -0.1339(4) 0.0250(7) Uani 1 1 d .
H12A H 0.5531 0.2043 -0.1820 0.030 Uiso 1 1 calc R
H12B H 0.5528 0.0580 -0.2013 0.030 Uiso 1 1 calc R

loop_
_atom_site_aniso_label
_atom_site_aniso_U_11
_atom_site_aniso_U_22
_atom_site_aniso_U_33
_atom_site_aniso_U_23
_atom_site_aniso_U_13
_atom_site_aniso_U_12
O1 0.0395(15) 0.0280(13) 0.0476(16) -0.0059(11) 0.0292(13) -0.0052(11)
O2 0.0345(14) 0.0315(13) 0.0264(13) -0.0011(10) 0.0144(11) -0.0014(11)
O3 0.0306(14) 0.0259(12) 0.0422(15) -0.0048(11) 0.0219(12) -0.0067(10)
C1 0.0246(17) 0.0218(16) 0.039(2) -0.0086(15) 0.0181(16) -0.0050(13)
C2 0.0221(17) 0.0231(15) 0.0304(18) -0.0042(14) 0.0111(14) -0.0002(13)
C3 0.0276(18) 0.0234(16) 0.0292(18) 0.0050(14) 0.0120(15) 0.0014(14)
C4 0.0303(18) 0.0189(15) 0.033(2) 0.0041(13) 0.0155(15) 0.0041(13)
C5 0.0208(16) 0.0200(15) 0.0251(17) -0.0007(13) 0.0116(14) 0.0021(12)
C6 0.032(2) 0.0287(18) 0.039(2) -0.0085(16) 0.0131(17) -0.0051(15)
C7 0.0277(18) 0.0248(16) 0.0276(18) -0.0014(14) 0.0143(15) 0.0034(14)
C8 0.0241(17) 0.0246(16) 0.0310(18) 0.0024(14) 0.0177(14) 0.0048(13)
C9 0.0292(18) 0.0211(15) 0.0301(18) 0.0042(14) 0.0177(15) 0.0025(14)
C10 0.0220(16) 0.0211(15) 0.0267(17) 0.0018(13) 0.0116(14) 0.0028(12)
C11 0.0251(17) 0.0185(14) 0.0274(17) -0.0006(13) 0.0133(14) -0.0031(12)
C12 0.0258(18) 0.0217(15) 0.0296(18) 0.0013(13) 0.0121(15) 0.0029(13)

loop_
_atom_type_symbol
_atom_type_description
_atom_type_scat_dispersion_real
_atom_type_scat_dispersion_imag
_atom_type_scat_source
C C 0.0033 0.0016 'International Tables Vol C Tables 4.2.6.8 and 6.1.1.4'
H H 0.0000 0.0000 'International Tables Vol C Tables 4.2.6.8 and 6.1.1.4'
O O 0.0106 0.0060 'International Tables Vol C Tables 4.2.6.8 and 6.1.1.4'

loop_
_geom_angle_atom_site_label_1
_geom_angle_atom_site_label_2
_geom_angle_atom_site_label_3
_geom_angle
C1 O2 C2 109.5(3)
O1 C1 O2 120.6(3)
O1 C1 C12 128.6(3)
O2 C1 C12 110.8(3)
O2 C2 C3 108.4(3)
O2 C2 C11 103.8(2)
C3 C2 C11 114.0(3)
C2 C3 C4 110.1(3)
C3 C4 C5 112.4(3)
C6 C5 C4 111.0(3)
C6 C5 C10 114.4(3)
C4 C5 C10 108.2(3)
C6 C5 C7 110.4(3)
C4 C5 C7 109.9(3)
C10 C5 C7 102.6(2)
C8 C7 C5 106.4(3)
C9 C8 C7 105.3(3)
O3 C9 C8 125.5(3)
O3 C9 C10 125.5(3)
C8 C9 C10 108.9(3)
C11 C10 C9 112.0(3)
C11 C10 C5 118.8(3)
C9 C10 C5 102.3(2)
C12 C11 C2 102.2(3)
C12 C11 C10 118.4(3)
C2 C11 C10 112.9(3)
C1 C12 C11 102.7(3)

loop_
_geom_bond_atom_site_label_1
_geom_bond_atom_site_label_2
_geom_bond_distance
O1 C1 1.213(4)
O2 C1 1.347(4)
O2 C2 1.478(4)
O3 C9 1.214(4)
C1 C12 1.508(5)
C2 C3 1.530(5)
C2 C11 1.532(5)
C3 C4 1.533(5)
C4 C5 1.545(5)
C5 C6 1.528(5)
C5 C10 1.551(4)
C5 C7 1.552(4)
C7 C8 1.536(5)
C8 C9 1.507(4)
C9 C10 1.540(5)
C10 C11 1.538(4)
C11 C12 1.525(5)
